data_1570199
loop_
_publ_author_name
'Ranjan, Subham'
'Morioka, Ryota'
'Ryu, Meguya'
'Morikawa, Junko'
'Takamizawa, Satoshi'

_publ_section_title
;
 A role of intermolecular interaction modulating thermal diffusivity in
 organosuperelastic and organoferroelastic cocrystals.
;
_journal_issue 45
_journal_name_full 'Chemical science'
_journal_page_first 12995
_journal_page_last 13006
_journal_paper_doi 10.1039/d3sc03155a
_journal_volume 14
_journal_year 2023
_chemical_formula_moiety 'C3 F2 I, C6 H6 N'
_chemical_formula_sum 'C9 H6 F2 I N'
_chemical_formula_weight 293.05
_space_group_crystal_system triclinic
_space_group_IT_number 2
_space_group_name_Hall '-P 1'
_space_group_name_H-M_alt 'P -1'
_atom_sites_solution_hydrogens geom
_atom_sites_solution_primary direct
_atom_sites_solution_secondary difmap
_audit_creation_date 2023-04-14
_audit_creation_method
;
Olex2 1.5
(compiled 2022.04.07 svn.rca3783a0 for OlexSys, GUI svn.r6498)
;
_audit_update_record
;
2023-04-14 deposited with the CCDC.	2023-10-16 downloaded from the CCDC.
;
_cell_angle_alpha 64.7660(10)
_cell_angle_beta 82.1070(10)
_cell_angle_gamma 87.9050(10)
_cell_formula_units_Z 2
_cell_length_a 5.03720(10)
_cell_length_b 9.9139(3)
_cell_length_c 10.6213(3)
_cell_measurement_reflns_used 7309
_cell_measurement_temperature 296(2)
_cell_measurement_theta_max 28.73
_cell_measurement_theta_min 2.27
_cell_volume 475.11(2)
_computing_cell_refinement 'APEX3 v2019.11 (Bruker AXS Inc., 2019)'
_computing_data_collection 'Bruker Instrument Service (Bruker AXS Inc.)'
_computing_data_reduction 'SAINT (Bruker AXS Inc.)'
_computing_molecular_graphics 'Olex2 1.5 (Dolomanov et al., 2009)'
_computing_publication_material 'Olex2 1.5 (Dolomanov et al., 2009)'
_computing_structure_refinement 'SHELXL-2014 (Sheldrick, 2014)'
_computing_structure_solution 'SHELXT (Sheldrick, 2013)'
_diffrn_ambient_temperature 296.15
_diffrn_detector_area_resol_mean 7.391
_diffrn_measured_fraction_theta_full 0.992
_diffrn_measured_fraction_theta_max 0.992
_diffrn_measurement_device_type 'Bruker D8 goniometer'
_diffrn_measurement_method 'phi and omega scans'
_diffrn_radiation_monochromator 'graphite monochromator'
_diffrn_radiation_type MoK\a
_diffrn_radiation_wavelength 0.71073
_diffrn_reflns_av_R_equivalents 0.0333
_diffrn_reflns_av_unetI/netI 0.0258
_diffrn_reflns_limit_h_max 5
_diffrn_reflns_limit_h_min -5
_diffrn_reflns_limit_k_max 11
_diffrn_reflns_limit_k_min -11
_diffrn_reflns_limit_l_max 12
_diffrn_reflns_limit_l_min -12
_diffrn_reflns_number 8594
_diffrn_reflns_theta_full 25.03
_diffrn_reflns_theta_max 25.03
_diffrn_reflns_theta_min 2.14
_diffrn_source 'sealed tube'
_diffrn_source_current 1.0
_diffrn_source_power 0.05
_diffrn_source_voltage 50.0
_diffrn_standards_number 0
_exptl_absorpt_coefficient_mu 3.351
_exptl_absorpt_correction_T_max 0.7461
_exptl_absorpt_correction_T_min 0.4381
_exptl_absorpt_correction_type multi-scan
_exptl_absorpt_process_details
;
 SADABS 2016/2: Krause, L., Herbst-Irmer, R., Sheldrick G.M. & Stalke D.,
 J. Appl. Cryst. 48 (2015) 3-10
;
_exptl_crystal_colour colourless
_exptl_crystal_colour_primary colourless
_exptl_crystal_density_diffrn 2.048
_exptl_crystal_density_method 'not measured'
_exptl_crystal_description block
_exptl_crystal_F_000 276
_exptl_crystal_size_max 0.4
_exptl_crystal_size_mid 0.2
_exptl_crystal_size_min 0.2
_refine_diff_density_max 0.262
_refine_diff_density_min -0.270
_refine_diff_density_rms 0.058
_refine_ls_extinction_coef 0.0151(14)
_refine_ls_extinction_expression Fc^*^=kFc[1+0.001xFc^2^\l^3^/sin(2\q)]^-1/4^
_refine_ls_extinction_method SHELXL
_refine_ls_goodness_of_fit_ref 1.118
_refine_ls_hydrogen_treatment mixed
_refine_ls_matrix_type full
_refine_ls_number_parameters 119
_refine_ls_number_reflns 1648
_refine_ls_number_restraints 0
_refine_ls_restrained_S_all 1.118
_refine_ls_R_factor_all 0.0177
_refine_ls_R_factor_gt 0.0162
_refine_ls_shift/su_max 0.001
_refine_ls_shift/su_mean 0.000
_refine_ls_structure_factor_coef Fsqd
_refine_ls_weighting_details 'calc w=1/[\s^2^(Fo^2^)+(0.0031P)^2^+0.1918P] where P=(Fo^2^+2Fc^2^)/3'
_refine_ls_weighting_scheme calc
_refine_ls_wR_factor_gt 0.0362
_refine_ls_wR_factor_ref 0.0366
_reflns_number_gt 1578
_reflns_number_total 1648
_reflns_threshold_expression >2sigma(I)
_cod_data_source_file d3sc03155a4.cif
_cod_data_source_block Cocrystal_1_shear_induced_daughter_domain
_cod_depositor_comments 'Adding full bibliography for 1570198--1570201.cif.'
_cod_database_code 1570199
_olex2_refinement_description
;
1. Fixed Uiso
 At 1.2 times of:
  All C(H) groups, All C(H,H) groups
2.a Secondary CH2 refined with riding coordinates:
 C6(H6A,H6B)
2.b Aromatic/amide H refined with riding coordinates:
 C5(H5), C4(H4), C2(H2), C1(H1)
;
_olex2_submission_special_instructions 'No special instructions were received'

loop_
_space_group_symop_id
_space_group_symop_operation_xyz
1 'x, y, z'
2 '-x, -y, -z'

loop_
_atom_site_label
_atom_site_type_symbol
_atom_site_fract_x
_atom_site_fract_y
_atom_site_fract_z
_atom_site_U_iso_or_equiv
_atom_site_adp_type
_atom_site_occupancy
_atom_site_symmetry_multiplicity
_atom_site_calc_flag
_atom_site_refinement_flags
_atom_site_disorder_assembly
_atom_site_disorder_group
I1 I -0.00730(3) 0.312665(17) 0.371504(18) 0.04992(9) Uani 1 1 d . . .
F1 F -0.3774(3) 0.58766(19) 0.22033(15) 0.0700(5) Uani 1 1 d . . .
F2 F -0.2402(3) 0.27464(18) 0.68480(16) 0.0700(5) Uani 1 1 d . . .
N1 N 0.3863(4) 0.1818(3) 0.2497(3) 0.0564(6) Uani 1 1 d . . .
C8 C -0.2984(5) 0.4264(3) 0.4494(3) 0.0429(5) Uani 1 1 d . . .
C7 C -0.4340(5) 0.5432(3) 0.3596(2) 0.0450(5) Uani 1 1 d . . .
C9 C -0.3691(5) 0.3854(3) 0.5906(3) 0.0450(5) Uani 1 1 d . . .
C3 C 0.8231(5) 0.0959(3) 0.1108(3) 0.0448(5) Uani 1 1 d . . .
C5 C 0.4905(6) 0.0487(3) 0.3079(3) 0.0574(7) Uani 1 1 d . . .
H5 H 0.4139 -0.0171 0.3973 0.069 Uiso 1 1 calc R . .
C4 C 0.7068(5) 0.0020(3) 0.2433(3) 0.0545(6) Uani 1 1 d . . .
H4 H 0.7738 -0.0927 0.2893 0.065 Uiso 1 1 calc R . .
C6 C 1.0504(5) 0.0471(3) 0.0333(3) 0.0516(6) Uani 1 1 d . . .
H6A H 1.1737 -0.0105 0.0980 0.062 Uiso 1 1 calc R . .
H6B H 1.1474 0.1344 -0.0394 0.062 Uiso 1 1 calc R . .
C2 C 0.7141(6) 0.2349(3) 0.0499(3) 0.0559(7) Uani 1 1 d . . .
H2 H 0.7850 0.3031 -0.0396 0.067 Uiso 1 1 calc R . .
C1 C 0.4988(6) 0.2713(3) 0.1234(3) 0.0627(7) Uani 1 1 d . . .
H1 H 0.4284 0.3656 0.0806 0.075 Uiso 1 1 calc R . .

loop_
_atom_site_aniso_label
_atom_site_aniso_U_11
_atom_site_aniso_U_22
_atom_site_aniso_U_33
_atom_site_aniso_U_23
_atom_site_aniso_U_13
_atom_site_aniso_U_12
I1 0.04234(12) 0.05586(13) 0.06243(14) -0.03722(9) -0.00183(7) 0.00368(7)
F1 0.0851(11) 0.0791(10) 0.0388(8) -0.0220(8) -0.0013(7) 0.0207(9)
F2 0.0840(11) 0.0676(10) 0.0543(9) -0.0217(8) -0.0189(8) 0.0343(9)
N1 0.0496(13) 0.0678(14) 0.0631(15) -0.0408(12) -0.0009(10) 0.0052(11)
C8 0.0393(12) 0.0451(12) 0.0483(14) -0.0252(11) -0.0012(10) 0.0022(10)
C7 0.0502(14) 0.0481(13) 0.0378(13) -0.0208(11) -0.0015(10) 0.0020(10)
C9 0.0462(13) 0.0443(12) 0.0454(14) -0.0195(11) -0.0093(10) 0.0079(10)
C3 0.0427(13) 0.0537(14) 0.0484(14) -0.0318(12) -0.0073(10) 0.0065(10)
C5 0.0618(17) 0.0614(16) 0.0497(15) -0.0275(13) 0.0039(12) -0.0018(13)
C4 0.0615(16) 0.0487(14) 0.0532(16) -0.0223(12) -0.0073(12) 0.0098(12)
C6 0.0437(13) 0.0635(15) 0.0573(16) -0.0364(13) -0.0029(11) 0.0061(11)
C2 0.0625(17) 0.0548(15) 0.0451(15) -0.0189(12) -0.0006(12) 0.0088(12)
C1 0.0667(18) 0.0572(16) 0.0664(19) -0.0299(15) -0.0095(14) 0.0233(14)

loop_
_atom_type_symbol
_atom_type_description
_atom_type_scat_dispersion_real
_atom_type_scat_dispersion_imag
_atom_type_scat_source
C C 0.0033 0.0016 'International Tables Vol C Tables 4.2.6.8 and 6.1.1.4'
H H 0.0000 0.0000 'International Tables Vol C Tables 4.2.6.8 and 6.1.1.4'
F F 0.0171 0.0103 'International Tables Vol C Tables 4.2.6.8 and 6.1.1.4'
I I -0.4742 1.8119 'International Tables Vol C Tables 4.2.6.8 and 6.1.1.4'
N N 0.0061 0.0033 'International Tables Vol C Tables 4.2.6.8 and 6.1.1.4'

loop_
_geom_angle_atom_site_label_1
_geom_angle_atom_site_label_2
_geom_angle_atom_site_label_3
_geom_angle
_geom_angle_site_symmetry_1
_geom_angle_site_symmetry_3
_geom_angle_publ_flag
C1 N1 C5 116.5(2) . . ?
C7 C8 I1 120.94(17) . . ?
C9 C8 I1 122.27(17) . . ?
C9 C8 C7 116.8(2) . . ?
F1 C7 C8 119.8(2) . . ?
F1 C7 C9 118.7(2) . 2_466 ?
C9 C7 C8 121.4(2) 2_466 . ?
F2 C9 C8 120.2(2) . . ?
F2 C9 C7 118.0(2) . 2_466 ?
C7 C9 C8 121.8(2) 2_466 . ?
C4 C3 C6 121.6(2) . . ?
C4 C3 C2 116.8(2) . . ?
C2 C3 C6 121.6(2) . . ?
N1 C5 H5 118.3 . . ?
N1 C5 C4 123.5(3) . . ?
C4 C5 H5 118.3 . . ?
C3 C4 C5 119.7(2) . . ?
C3 C4 H4 120.1 . . ?
C5 C4 H4 120.1 . . ?
C3 C6 C6 111.5(3) . 2_755 ?
C3 C6 H6A 109.3 . . ?
C3 C6 H6B 109.3 . . ?
C6 C6 H6A 109.3 2_755 . ?
C6 C6 H6B 109.3 2_755 . ?
H6A C6 H6B 108.0 . . ?
C3 C2 H2 120.5 . . ?
C1 C2 C3 119.1(2) . . ?
C1 C2 H2 120.5 . . ?
N1 C1 C2 124.4(2) . . ?
N1 C1 H1 117.8 . . ?
C2 C1 H1 117.8 . . ?

loop_
_geom_bond_atom_site_label_1
_geom_bond_atom_site_label_2
_geom_bond_distance
_geom_bond_site_symmetry_2
_geom_bond_publ_flag
I1 C8 2.109(2) . ?
F1 C7 1.342(3) . ?
F2 C9 1.348(3) . ?
N1 C5 1.320(3) . ?
N1 C1 1.312(4) . ?
C8 C7 1.377(3) . ?
C8 C9 1.374(3) . ?
C7 C9 1.374(3) 2_466 ?
C9 C7 1.374(3) 2_466 ?
C3 C4 1.374(4) . ?
C3 C6 1.505(3) . ?
C3 C2 1.378(3) . ?
C5 H5 0.9300 . ?
C5 C4 1.379(4) . ?
C4 H4 0.9300 . ?
C6 C6 1.525(5) 2_755 ?
C6 H6A 0.9700 . ?
C6 H6B 0.9700 . ?
C2 H2 0.9300 . ?
C2 C1 1.376(4) . ?
C1 H1 0.9300 . ?

loop_
_geom_torsion_atom_site_label_1
_geom_torsion_atom_site_label_2
_geom_torsion_atom_site_label_3
_geom_torsion_atom_site_label_4
_geom_torsion
_geom_torsion_site_symmetry_1
_geom_torsion_site_symmetry_2
_geom_torsion_site_symmetry_3
_geom_torsion_site_symmetry_4
_geom_torsion_publ_flag
I1 C8 C7 F1 -1.2(3) . . . . ?
I1 C8 C7 C9 177.60(19) . . . 2_466 ?
I1 C8 C9 F2 4.0(3) . . . . ?
I1 C8 C9 C7 -177.57(19) . . . 2_466 ?
N1 C5 C4 C3 -0.6(4) . . . . ?
C7 C8 C9 F2 -178.2(2) . . . . ?
C7 C8 C9 C7 0.2(4) . . . 2_466 ?
C9 C8 C7 F1 -179.1(2) . . . . ?
C9 C8 C7 C9 -0.2(4) . . . 2_466 ?
C3 C2 C1 N1 -0.1(5) . . . . ?
C5 N1 C1 C2 0.1(5) . . . . ?
C4 C3 C6 C6 79.9(4) . . . 2_755 ?
C4 C3 C2 C1 -0.1(4) . . . . ?
C6 C3 C4 C5 -176.9(2) . . . . ?
C6 C3 C2 C1 177.2(3) . . . . ?
C2 C3 C4 C5 0.5(4) . . . . ?
C2 C3 C6 C6 -97.3(4) . . . 2_755 ?
C1 N1 C5 C4 0.3(4) . . . . ?
